data_7700211
loop_
_publ_author_name
'Xu, Ruoyu'
'Hua, Linyan'
'Li, Xiang'
'Yao, Yingming'
'Leng, Xuebing'
'Chen, Yaofeng'

_publ_section_title
;
 Rare-earth/zinc heterometallic complexes containing both
 alkoxy-amino-bis(phenolato) and chiral salen ligands: synthesis and
 catalytic application for copolymerization of CO<sub>2</sub> with
 cyclohexene oxide.
;
_journal_issue 28
_journal_name_full 'Dalton transactions (Cambridge, England : 2003)'
_journal_page_first 10565
_journal_page_last 10573
_journal_paper_doi 10.1039/c9dt00064j
_journal_volume 48
_journal_year 2019
_chemical_absolute_configuration rmad
_chemical_formula_moiety 'C59 H89 N4 O5 Si2 Sm Zn, C7 H8'
_chemical_formula_sum 'C66 H97 N4 O5 Si2 Sm Zn'
_chemical_formula_weight 1298.37
_space_group_crystal_system monoclinic
_space_group_IT_number 4
_space_group_name_Hall 'P 2yb'
_space_group_name_H-M_alt 'P 1 21 1'
_symmetry_space_group_name_Hall 'P 2yb'
_symmetry_space_group_name_H-M 'P 1 21 1'
_atom_sites_solution_hydrogens geom
_atom_sites_solution_primary dual
_audit_creation_date 2018-04-24
_audit_creation_method
;
Olex2 1.2
(compiled 2018.04.18 svn.r3501 for OlexSys, GUI svn.r5488)
;
_audit_update_record
;
2018-09-27 deposited with the CCDC.    2019-06-05 downloaded from the CCDC.
;
_cell_angle_alpha 90
_cell_angle_beta 108.7512(9)
_cell_angle_gamma 90
_cell_formula_units_Z 2
_cell_length_a 10.3825(2)
_cell_length_b 26.0638(5)
_cell_length_c 15.2519(3)
_cell_measurement_reflns_used 9592
_cell_measurement_temperature 173(2)
_cell_measurement_theta_max 55.036
_cell_measurement_theta_min 5.170
_cell_volume 3908.22(13)
_computing_cell_refinement 'SAINT v8.37A (Bruker, 2015)'
_computing_data_reduction 'SAINT v8.37A (Bruker, 2015)'
_computing_molecular_graphics 'Olex2 (Dolomanov et al., 2009)'
_computing_publication_material 'Olex2 (Dolomanov et al., 2009)'
_computing_structure_refinement 'ShelXL (Sheldrick, 2015)'
_computing_structure_solution 'ShelXT (Sheldrick, 2015)'
_diffrn_ambient_temperature 173.0
_diffrn_measured_fraction_theta_full 0.987
_diffrn_measured_fraction_theta_max 0.986
_diffrn_measurement_device_type 'Bruker APEX-II CCD'
_diffrn_measurement_method '\f and \w scans'
_diffrn_radiation_type GaK\a
_diffrn_radiation_wavelength 1.34139
_diffrn_reflns_av_R_equivalents 0.0377
_diffrn_reflns_av_unetI/netI 0.0489
_diffrn_reflns_Laue_measured_fraction_full 0.987
_diffrn_reflns_Laue_measured_fraction_max 0.986
_diffrn_reflns_limit_h_max 12
_diffrn_reflns_limit_h_min -12
_diffrn_reflns_limit_k_max 31
_diffrn_reflns_limit_k_min -29
_diffrn_reflns_limit_l_max 18
_diffrn_reflns_limit_l_min -17
_diffrn_reflns_number 39799
_diffrn_reflns_point_group_measured_fraction_full 0.987
_diffrn_reflns_point_group_measured_fraction_max 0.986
_diffrn_reflns_theta_full 53.594
_diffrn_reflns_theta_max 55.011
_diffrn_reflns_theta_min 3.962
_diffrn_standards_number 0
_exptl_absorpt_coefficient_mu 4.483
_exptl_absorpt_correction_T_max 0.7508
_exptl_absorpt_correction_T_min 0.5052
_exptl_absorpt_correction_type multi-scan
_exptl_absorpt_process_details
'SADABS-2016/2 (Bruker,2016/2) was used for absorption correction. wR2(int) was 0.1333 before and 0.0933 after correction. The Ratio of minimum to maximum transmission is 0.6729. The \l/2 correction factor is Not present.'
_exptl_crystal_colour colourless
_exptl_crystal_colour_primary colourless
_exptl_crystal_density_diffrn 1.103
_exptl_crystal_description block
_exptl_crystal_F_000 1362
_exptl_crystal_size_max 0.25
_exptl_crystal_size_mid 0.2
_exptl_crystal_size_min 0.12
_refine_diff_density_max 0.969
_refine_diff_density_min -0.461
_refine_diff_density_rms 0.075
_refine_ls_abs_structure_details
;
 Refined as an inversion twin.
;
_refine_ls_abs_structure_Flack 0.199(4)
_refine_ls_extinction_method none
_refine_ls_goodness_of_fit_ref 1.030
_refine_ls_hydrogen_treatment constr
_refine_ls_matrix_type full
_refine_ls_number_parameters 721
_refine_ls_number_reflns 12221
_refine_ls_number_restraints 7
_refine_ls_restrained_S_all 1.031
_refine_ls_R_factor_all 0.0362
_refine_ls_R_factor_gt 0.0356
_refine_ls_shift/su_max 0.005
_refine_ls_shift/su_mean 0.000
_refine_ls_structure_factor_coef Fsqd
_refine_ls_weighting_details 'w=1/[\s^2^(Fo^2^)+(0.0496P)^2^+4.3931P] where P=(Fo^2^+2Fc^2^)/3'
_refine_ls_weighting_scheme calc
_refine_ls_wR_factor_gt 0.0959
_refine_ls_wR_factor_ref 0.0966
_reflns_Friedel_coverage 0.955
_reflns_Friedel_fraction_full 0.988
_reflns_Friedel_fraction_max 0.986
_reflns_number_gt 11980
_reflns_number_total 12221
_reflns_threshold_expression 'I > 2\s(I)'
_cod_data_source_file c9dt00064j2.cif
_cod_data_source_block mjl18157_0m
_cod_depositor_comments 'Adding full bibliography for 7700208--7700212.cif.'
_cod_original_cell_volume 3908.21(13)
_cod_database_code 7700211
_shelx_shelxl_version_number 2017/1
_shelx_space_group_comment
;
The symmetry employed for this shelxl refinement is uniquely defined
by the following loop, which should always be used as a source of
symmetry information in preference to the above space-group names.
They are only intended as comments.
;
_shelx_estimated_absorpt_t_max 0.615
_shelx_estimated_absorpt_t_min 0.400
_olex2_refinement_description
;
1. Twinned data refinement
 Scales: 0.801(4)
 0.199(4)
2. Fixed Uiso
 At 1.2 times of:
  All C(H) groups, All C(H,H) groups, All Si(H) groups
 At 1.5 times of:
  All C(H,H,H) groups
3. Uiso/Uaniso restraints and constraints
Uanis(C53) \\sim Ueq: with sigma of 0.005 and sigma for terminal atoms of 0.01
4.a Ternary CH refined with riding coordinates:
 Si1(H1), Si2(H2), C9(H9), C14(H14)
4.b Secondary CH2 refined with riding coordinates:
 C10(H10A,H10B), C11(H11A,H11B), C12(H12A,H12B), C13(H13A,H13B), C29(H29A,
 H29B), C38(H38A,H38B), C39(H39A,H39B), C41(H41A,H41B)
4.c Aromatic/amide H refined with riding coordinates:
 C3(H3), C4(H4), C5(H5), C7(H7), C15(H15), C17(H17), C18(H18), C19(H19),
 C25(H25), C27(H27), C43(H43), C45(H45), C61(H61), C62(H62), C63(H63), C64(H64),
  C65(H65)
4.d Fitted hexagon refined as free rotating group:
 C60(C61,C62,C63,C64,C65)
4.e Idealised Me refined as rotating group:
 C8(H8A,H8B,H8C), C22(H22A,H22B,H22C), C31(H31A,H31B,H31C), C32(H32A,H32B,
 H32C), C33(H33A,H33B,H33C), C35(H35A,H35B,H35C), C36(H36A,H36B,H36C), C37(H37A,
 H37B,H37C), C40(H40A,H40B,H40C), C49(H49A,H49B,H49C), C50(H50A,H50B,H50C),
 C51(H51A,H51B,H51C), C53(H53A,H53B,H53C), C54(H54A,H54B,H54C), C55(H55A,H55B,
 H55C), C56(H56A,H56B,H56C), C57(H57A,H57B,H57C), C58(H58A,H58B,H58C), C59(H59A,
 H59B,H59C), C66(H66A,H66B,H66C)
;
_olex2_submission_special_instructions 'No special instructions were received'

loop_
_space_group_symop_operation_xyz
'x, y, z'
'-x, y+1/2, -z'

loop_
_atom_site_label
_atom_site_type_symbol
_atom_site_fract_x
_atom_site_fract_y
_atom_site_fract_z
_atom_site_U_iso_or_equiv
_atom_site_adp_type
_atom_site_occupancy
_atom_site_site_symmetry_order
_atom_site_calc_flag
_atom_site_refinement_flags_posn
_atom_site_refinement_flags_adp
Sm1 Sm 0.68197(2) 0.51549(2) 0.41746(2) 0.02274(8) Uani 1 1 d . .
Zn1 Zn 0.74332(8) 0.40164(3) 0.31724(6) 0.02578(18) Uani 1 1 d . .
Si1 Si 0.88173(18) 0.46901(7) 0.21225(12) 0.0346(4) Uani 1 1 d . .
H1 H 0.840050 0.493341 0.246118 0.042 Uiso 1 1 calc R .
Si2 Si 0.7554(2) 0.36871(8) 0.12333(13) 0.0412(4) Uani 1 1 d . .
H2 H 0.735195 0.335756 0.149860 0.049 Uiso 1 1 calc R .
O1 O 0.5916(4) 0.46118(16) 0.2896(3) 0.0272(8) Uani 1 1 d . .
O2 O 0.8458(4) 0.45028(15) 0.4297(3) 0.0249(8) Uani 1 1 d . .
O3 O 0.7419(4) 0.53436(16) 0.5657(3) 0.0283(9) Uani 1 1 d . .
O4 O 0.6780(4) 0.58992(14) 0.3560(3) 0.0263(8) Uani 1 1 d . .
O5 O 0.5360(4) 0.45246(16) 0.4704(3) 0.0339(9) Uani 1 1 d . .
N1 N 0.5800(5) 0.3522(2) 0.3106(3) 0.0293(10) Uani 1 1 d . .
N2 N 0.8403(5) 0.34238(19) 0.4097(3) 0.0307(11) Uani 1 1 d . .
N3 N 0.4655(5) 0.55644(18) 0.4319(3) 0.0238(9) Uani 1 1 d . .
N4 N 0.8077(6) 0.4114(2) 0.2120(4) 0.0341(12) Uani 1 1 d . .
C1 C 0.4769(6) 0.4534(2) 0.2203(4) 0.0293(12) Uani 1 1 d . .
C2 C 0.4258(6) 0.4911(2) 0.1512(4) 0.0294(12) Uani 1 1 d . .
C3 C 0.3005(7) 0.4834(3) 0.0834(4) 0.0421(17) Uani 1 1 d . .
H3 H 0.265768 0.509444 0.038469 0.051 Uiso 1 1 calc R .
C4 C 0.2244(7) 0.4391(3) 0.0787(5) 0.0477(18) Uani 1 1 d . .
H4 H 0.137349 0.435682 0.033262 0.057 Uiso 1 1 calc R .
C5 C 0.2772(7) 0.4002(3) 0.1410(5) 0.0448(16) Uani 1 1 d . .
H5 H 0.228190 0.369079 0.136825 0.054 Uiso 1 1 calc R .
C6 C 0.4044(6) 0.4065(3) 0.2113(4) 0.0330(13) Uani 1 1 d . .
C7 C 0.4555(6) 0.3607(2) 0.2653(5) 0.0348(14) Uani 1 1 d . .
H7 H 0.391197 0.335097 0.267103 0.042 Uiso 1 1 calc R .
C8 C 0.5094(7) 0.5377(3) 0.1492(4) 0.0365(14) Uani 1 1 d . .
H8A H 0.522616 0.557775 0.205750 0.055 Uiso 1 1 calc GR .
H8B H 0.462298 0.558647 0.095105 0.055 Uiso 1 1 calc GR .
H8C H 0.598058 0.527021 0.145561 0.055 Uiso 1 1 calc GR .
C9 C 0.6190(7) 0.3025(2) 0.3613(5) 0.0357(14) Uani 1 1 d . .
H9 H 0.609541 0.306946 0.424088 0.043 Uiso 1 1 calc R .
C10 C 0.5368(8) 0.2562(3) 0.3176(6) 0.0523(19) Uani 1 1 d . .
H10A H 0.541265 0.251602 0.254218 0.063 Uiso 1 1 calc R .
H10B H 0.440467 0.261712 0.312864 0.063 Uiso 1 1 calc R .
C11 C 0.5893(9) 0.2084(3) 0.3738(7) 0.060(2) Uani 1 1 d . .
H11A H 0.535243 0.178410 0.342570 0.072 Uiso 1 1 calc R .
H11B H 0.578221 0.211891 0.435618 0.072 Uiso 1 1 calc R .
C12 C 0.7403(9) 0.1994(3) 0.3851(7) 0.060(2) Uani 1 1 d . .
H12A H 0.773084 0.168518 0.423501 0.073 Uiso 1 1 calc R .
H12B H 0.750521 0.193397 0.323574 0.073 Uiso 1 1 calc R .
C13 C 0.8257(7) 0.2457(2) 0.4307(5) 0.0414(15) Uani 1 1 d . .
H13A H 0.822663 0.249883 0.494570 0.050 Uiso 1 1 calc R .
H13B H 0.921560 0.240286 0.434182 0.050 Uiso 1 1 calc R .
C14 C 0.7707(7) 0.2936(2) 0.3748(5) 0.0360(14) Uani 1 1 d . .
H14 H 0.778530 0.288004 0.311847 0.043 Uiso 1 1 calc R .
C15 C 0.9418(6) 0.3443(2) 0.4812(4) 0.0309(13) Uani 1 1 d . .
H15 H 0.973141 0.312936 0.512502 0.037 Uiso 1 1 calc R .
C16 C 1.0165(6) 0.3911(2) 0.5207(4) 0.0298(12) Uani 1 1 d . .
C17 C 1.1407(6) 0.3850(3) 0.5910(4) 0.0342(14) Uani 1 1 d . .
H17 H 1.169166 0.351448 0.613188 0.041 Uiso 1 1 calc R .
C18 C 1.2223(7) 0.4256(3) 0.6289(5) 0.0388(14) Uani 1 1 d . .
H18 H 1.306720 0.420527 0.676458 0.047 Uiso 1 1 calc R .
C19 C 1.1787(6) 0.4748(3) 0.5961(4) 0.0326(13) Uani 1 1 d . .
H19 H 1.235149 0.503374 0.621849 0.039 Uiso 1 1 calc R .
C20 C 1.0565(6) 0.4832(2) 0.5275(4) 0.0293(13) Uani 1 1 d . .
C21 C 0.9693(6) 0.4412(2) 0.4896(4) 0.0255(11) Uani 1 1 d . .
C22 C 1.0136(7) 0.5365(2) 0.4929(5) 0.0318(13) Uani 1 1 d . .
H22A H 0.941498 0.548134 0.516815 0.048 Uiso 1 1 calc GR .
H22B H 0.979479 0.536328 0.425110 0.048 Uiso 1 1 calc GR .
H22C H 1.091695 0.559672 0.514365 0.048 Uiso 1 1 calc GR .
C23 C 0.6816(6) 0.5398(2) 0.6310(4) 0.0247(11) Uani 1 1 d . .
C24 C 0.7401(5) 0.5209(3) 0.7221(4) 0.0314(12) Uani 1 1 d . .
C25 C 0.6678(6) 0.5274(2) 0.7839(4) 0.0332(15) Uani 1 1 d . .
H25 H 0.705906 0.514015 0.844709 0.040 Uiso 1 1 calc R .
C26 C 0.5417(6) 0.5527(2) 0.7619(4) 0.0302(12) Uani 1 1 d . .
C27 C 0.4880(6) 0.5712(2) 0.6726(4) 0.0274(12) Uani 1 1 d . .
H27 H 0.402587 0.588223 0.654948 0.033 Uiso 1 1 calc R .
C28 C 0.5558(6) 0.5655(2) 0.6078(4) 0.0259(11) Uani 1 1 d . .
C29 C 0.4970(6) 0.5904(2) 0.5137(4) 0.0275(12) Uani 1 1 d . .
H29A H 0.412315 0.608391 0.512177 0.033 Uiso 1 1 calc R .
H29B H 0.562065 0.616871 0.507538 0.033 Uiso 1 1 calc R .
C30 C 0.4739(8) 0.5604(3) 0.8364(5) 0.0425(16) Uani 1 1 d . .
C31 C 0.5700(9) 0.5898(3) 0.9172(5) 0.054(2) Uani 1 1 d . .
H31A H 0.650808 0.568877 0.946597 0.082 Uiso 1 1 calc GR .
H31B H 0.523796 0.597548 0.962459 0.082 Uiso 1 1 calc GR .
H31C H 0.597204 0.621842 0.894577 0.082 Uiso 1 1 calc GR .
C32 C 0.3409(9) 0.5898(4) 0.8000(6) 0.056(2) Uani 1 1 d . .
H32A H 0.357768 0.623083 0.775688 0.084 Uiso 1 1 calc GR .
H32B H 0.302965 0.595290 0.850332 0.084 Uiso 1 1 calc GR .
H32C H 0.276291 0.570109 0.750356 0.084 Uiso 1 1 calc GR .
C33 C 0.4431(9) 0.5082(4) 0.8695(6) 0.059(2) Uani 1 1 d . .
H33A H 0.375430 0.490408 0.818583 0.088 Uiso 1 1 calc GR .
H33B H 0.407341 0.512700 0.921146 0.088 Uiso 1 1 calc GR .
H33C H 0.526743 0.487751 0.890108 0.088 Uiso 1 1 calc GR .
C34 C 0.8800(7) 0.4949(3) 0.7539(4) 0.0407(16) Uani 1 1 d . .
C35 C 0.9877(8) 0.5321(3) 0.7432(5) 0.053(2) Uani 1 1 d . .
H35A H 0.954028 0.548959 0.682665 0.079 Uiso 1 1 calc GR .
H35B H 1.071218 0.513169 0.747839 0.079 Uiso 1 1 calc GR .
H35C H 1.007017 0.558038 0.792251 0.079 Uiso 1 1 calc GR .
C36 C 0.9237(9) 0.4791(4) 0.8569(5) 0.063(2) Uani 1 1 d . .
H36A H 0.931052 0.509756 0.895409 0.095 Uiso 1 1 calc GR .
H36B H 1.012116 0.461770 0.873717 0.095 Uiso 1 1 calc GR .
H36C H 0.855803 0.455766 0.866929 0.095 Uiso 1 1 calc GR .
C37 C 0.8793(8) 0.4465(3) 0.6980(5) 0.0512(19) Uani 1 1 d . .
H37A H 0.814853 0.421767 0.708626 0.077 Uiso 1 1 calc GR .
H37B H 0.970630 0.431490 0.717209 0.077 Uiso 1 1 calc GR .
H37C H 0.851851 0.455164 0.631965 0.077 Uiso 1 1 calc GR .
C38 C 0.3648(5) 0.5151(3) 0.4322(4) 0.0332(11) Uani 1 1 d . .
H38A H 0.290945 0.530452 0.451410 0.040 Uiso 1 1 calc R .
H38B H 0.323833 0.502325 0.368062 0.040 Uiso 1 1 calc R .
C39 C 0.4209(6) 0.4709(2) 0.4930(5) 0.0348(14) Uani 1 1 d . .
H39A H 0.448581 0.481579 0.558701 0.042 Uiso 1 1 calc R .
H39B H 0.351476 0.443571 0.483043 0.042 Uiso 1 1 calc R .
C40 C 0.5853(8) 0.4061(3) 0.5177(5) 0.0420(16) Uani 1 1 d . .
H40A H 0.669201 0.396021 0.505970 0.063 Uiso 1 1 calc GR .
H40B H 0.516826 0.379127 0.495621 0.063 Uiso 1 1 calc GR .
H40C H 0.604120 0.411140 0.584369 0.063 Uiso 1 1 calc GR .
C41 C 0.4003(6) 0.5877(2) 0.3455(4) 0.0286(12) Uani 1 1 d . .
H41A H 0.307384 0.597326 0.344082 0.034 Uiso 1 1 calc R .
H41B H 0.391324 0.565774 0.290899 0.034 Uiso 1 1 calc R .
C42 C 0.4755(6) 0.6361(2) 0.3363(4) 0.0279(12) Uani 1 1 d . .
C43 C 0.4023(6) 0.6819(3) 0.3178(4) 0.0329(13) Uani 1 1 d . .
H43 H 0.311555 0.682340 0.319400 0.039 Uiso 1 1 calc R .
C44 C 0.4586(7) 0.7270(2) 0.2971(4) 0.0341(14) Uani 1 1 d . .
C45 C 0.5915(7) 0.7237(2) 0.2940(5) 0.0373(14) Uani 1 1 d . .
H45 H 0.631358 0.753741 0.278542 0.045 Uiso 1 1 calc R .
C46 C 0.6686(7) 0.6792(2) 0.3123(4) 0.0318(13) Uani 1 1 d . .
C47 C 0.6106(6) 0.6348(2) 0.3356(4) 0.0256(11) Uani 1 1 d . .
C48 C 0.8154(7) 0.6784(3) 0.3073(5) 0.0422(16) Uani 1 1 d . .
C49 C 0.8581(10) 0.7309(3) 0.2806(9) 0.072(3) Uani 1 1 d . .
H49A H 0.792270 0.742134 0.221948 0.108 Uiso 1 1 calc GR .
H49B H 0.948434 0.728119 0.273520 0.108 Uiso 1 1 calc GR .
H49C H 0.861053 0.755863 0.329159 0.108 Uiso 1 1 calc GR .
C50 C 0.9147(7) 0.6643(3) 0.4009(6) 0.054(2) Uani 1 1 d . .
H50A H 0.903505 0.687840 0.448017 0.081 Uiso 1 1 calc GR .
H50B H 1.007845 0.666731 0.398844 0.081 Uiso 1 1 calc GR .
H50C H 0.897022 0.629059 0.416567 0.081 Uiso 1 1 calc GR .
C51 C 0.8235(10) 0.6391(4) 0.2335(7) 0.057(2) Uani 1 1 d . .
H51A H 0.790975 0.605663 0.247085 0.086 Uiso 1 1 calc GR .
H51B H 0.917997 0.635941 0.234529 0.086 Uiso 1 1 calc GR .
H51C H 0.766632 0.650709 0.172205 0.086 Uiso 1 1 calc GR .
C52 C 0.3749(8) 0.7766(3) 0.2761(5) 0.0467(18) Uani 1 1 d . .
C53 C 0.2520(11) 0.7686(4) 0.1873(7) 0.080(3) Uani 1 1 d . U
H53A H 0.284639 0.763161 0.134416 0.119 Uiso 1 1 calc GR .
H53B H 0.193325 0.798943 0.176126 0.119 Uiso 1 1 calc GR .
H53C H 0.200110 0.738447 0.195021 0.119 Uiso 1 1 calc GR .
C54 C 0.4589(11) 0.8235(3) 0.2674(8) 0.069(3) Uani 1 1 d . .
H54A H 0.540273 0.825808 0.322086 0.103 Uiso 1 1 calc GR .
H54B H 0.404061 0.854635 0.262725 0.103 Uiso 1 1 calc GR .
H54C H 0.485981 0.820137 0.211762 0.103 Uiso 1 1 calc GR .
C55 C 0.3179(9) 0.7881(3) 0.3550(6) 0.055(2) Uani 1 1 d . .
H55A H 0.270680 0.757757 0.367109 0.082 Uiso 1 1 calc GR .
H55B H 0.253883 0.816882 0.337283 0.082 Uiso 1 1 calc GR .
H55C H 0.392643 0.797165 0.410937 0.082 Uiso 1 1 calc GR .
C56 C 1.0683(7) 0.4692(4) 0.2734(6) 0.055(2) Uani 1 1 d . .
H56A H 1.086646 0.455537 0.336138 0.083 Uiso 1 1 calc GR .
H56B H 1.102839 0.504354 0.276902 0.083 Uiso 1 1 calc GR .
H56C H 1.113628 0.447694 0.239440 0.083 Uiso 1 1 calc GR .
C57 C 0.8542(10) 0.4969(4) 0.0940(5) 0.062(2) Uani 1 1 d . .
H57A H 0.904259 0.476532 0.061614 0.093 Uiso 1 1 calc GR .
H57B H 0.887015 0.532362 0.100072 0.093 Uiso 1 1 calc GR .
H57C H 0.756941 0.496231 0.058679 0.093 Uiso 1 1 calc GR .
C58 C 0.8841(12) 0.3541(6) 0.0645(8) 0.089(4) Uani 1 1 d . .
H58A H 0.881112 0.380883 0.018674 0.134 Uiso 1 1 calc GR .
H58B H 0.863477 0.320814 0.033340 0.134 Uiso 1 1 calc GR .
H58C H 0.975084 0.353110 0.110566 0.134 Uiso 1 1 calc GR .
C59 C 0.6027(13) 0.3870(7) 0.0312(9) 0.130(7) Uani 1 1 d . .
H59A H 0.531735 0.396563 0.057718 0.195 Uiso 1 1 calc GR .
H59B H 0.571126 0.357987 -0.011246 0.195 Uiso 1 1 calc GR .
H59C H 0.622584 0.416217 -0.002727 0.195 Uiso 1 1 calc GR .
C60 C 0.8221(7) 0.72067(19) 0.6391(5) 0.079(3) Uani 1 1 d . .
C61 C 0.7294(6) 0.7365(2) 0.5555(4) 0.065(2) Uani 1 1 d G .
H61 H 0.679069 0.711741 0.512242 0.078 Uiso 1 1 calc R .
C62 C 0.7103(6) 0.7885(3) 0.5352(4) 0.068(2) Uani 1 1 d G .
H62 H 0.646980 0.799276 0.478119 0.082 Uiso 1 1 calc R .
C63 C 0.7839(7) 0.82467(19) 0.5986(5) 0.070(3) Uani 1 1 d G .
H63 H 0.770912 0.860206 0.584707 0.084 Uiso 1 1 calc R .
C64 C 0.8766(7) 0.8089(2) 0.6821(4) 0.077(3) Uani 1 1 d G .
H64 H 0.926934 0.833602 0.725417 0.092 Uiso 1 1 calc R .
C65 C 0.8957(7) 0.7569(3) 0.7024(4) 0.090(4) Uani 1 1 d G .
H65 H 0.959024 0.746067 0.759542 0.108 Uiso 1 1 calc R .
C66 C 0.847(2) 0.6638(6) 0.6544(13) 0.146(8) Uani 1 1 d . .
H66A H 0.776766 0.648784 0.676354 0.218 Uiso 1 1 calc GR .
H66B H 0.936735 0.658262 0.700671 0.218 Uiso 1 1 calc GR .
H66C H 0.844796 0.647495 0.595942 0.218 Uiso 1 1 calc GR .

loop_
_atom_site_aniso_label
_atom_site_aniso_U_11
_atom_site_aniso_U_22
_atom_site_aniso_U_33
_atom_site_aniso_U_23
_atom_site_aniso_U_13
_atom_site_aniso_U_12
Sm1 0.02848(13) 0.01984(13) 0.02153(13) 0.00200(13) 0.01033(9) 0.00232(14)
Zn1 0.0310(4) 0.0217(4) 0.0253(4) 0.0007(3) 0.0100(3) 0.0014(3)
Si1 0.0367(8) 0.0402(10) 0.0276(8) 0.0009(7) 0.0114(7) -0.0035(7)
Si2 0.0529(11) 0.0417(11) 0.0294(9) -0.0062(8) 0.0138(8) -0.0014(8)
O1 0.0283(19) 0.027(2) 0.024(2) -0.0009(16) 0.0056(16) 0.0035(16)
O2 0.0269(19) 0.024(2) 0.0225(19) -0.0013(15) 0.0057(15) 0.0039(15)
O3 0.0305(19) 0.035(2) 0.0231(19) 0.0013(15) 0.0136(16) 0.0041(15)
O4 0.033(2) 0.0173(19) 0.031(2) 0.0066(15) 0.0133(17) 0.0017(15)
O5 0.041(2) 0.025(2) 0.043(3) 0.0072(19) 0.024(2) 0.0019(18)
N1 0.035(3) 0.025(3) 0.028(2) 0.003(2) 0.011(2) 0.000(2)
N2 0.038(3) 0.023(3) 0.031(3) 0.002(2) 0.010(2) -0.001(2)
N3 0.027(2) 0.023(2) 0.022(2) 0.0038(19) 0.0085(18) 0.0019(19)
N4 0.037(3) 0.039(3) 0.027(3) -0.003(2) 0.012(2) 0.000(2)
C1 0.034(3) 0.033(3) 0.022(3) 0.003(2) 0.012(2) 0.007(2)
C2 0.032(3) 0.036(3) 0.018(3) 0.000(2) 0.005(2) 0.006(2)
C3 0.041(3) 0.057(5) 0.028(3) 0.003(3) 0.010(3) 0.010(3)
C4 0.038(4) 0.069(5) 0.030(3) 0.002(3) 0.002(3) 0.001(3)
C5 0.031(3) 0.049(4) 0.048(4) -0.003(3) 0.004(3) -0.002(3)
C6 0.028(3) 0.033(3) 0.035(3) 0.001(3) 0.006(2) 0.002(2)
C7 0.036(3) 0.027(3) 0.042(3) -0.001(3) 0.012(3) -0.008(2)
C8 0.045(4) 0.039(3) 0.024(3) 0.010(3) 0.011(3) 0.009(3)
C9 0.042(3) 0.021(3) 0.045(4) 0.002(3) 0.014(3) -0.003(2)
C10 0.047(4) 0.036(4) 0.063(5) 0.007(4) 0.003(4) -0.009(3)
C11 0.062(5) 0.025(4) 0.088(7) 0.002(4) 0.017(5) -0.011(3)
C12 0.065(5) 0.024(4) 0.080(6) -0.003(4) 0.006(4) -0.001(3)
C13 0.050(4) 0.021(3) 0.047(4) 0.005(3) 0.008(3) 0.002(3)
C14 0.050(4) 0.019(3) 0.037(3) 0.000(2) 0.011(3) 0.004(3)
C15 0.035(3) 0.023(3) 0.031(3) 0.004(2) 0.007(2) 0.006(2)
C16 0.033(3) 0.028(3) 0.030(3) -0.003(2) 0.012(2) 0.003(2)
C17 0.030(3) 0.040(4) 0.032(3) 0.007(3) 0.009(2) 0.010(3)
C18 0.037(3) 0.044(4) 0.037(3) 0.004(3) 0.015(3) 0.003(3)
C19 0.027(3) 0.041(4) 0.031(3) -0.004(3) 0.011(2) -0.004(2)
C20 0.029(3) 0.029(3) 0.036(3) -0.002(3) 0.019(3) 0.001(2)
C21 0.029(3) 0.028(3) 0.023(3) -0.002(2) 0.013(2) 0.002(2)
C22 0.036(3) 0.027(3) 0.037(3) -0.002(3) 0.018(3) -0.001(2)
C23 0.033(3) 0.026(3) 0.020(3) 0.001(2) 0.014(2) 0.002(2)
C24 0.037(3) 0.033(3) 0.026(2) 0.003(3) 0.013(2) 0.004(3)
C25 0.043(3) 0.037(4) 0.022(3) 0.007(2) 0.013(2) 0.007(2)
C26 0.043(3) 0.027(3) 0.028(3) 0.002(2) 0.022(3) 0.002(2)
C27 0.034(3) 0.020(3) 0.031(3) 0.003(2) 0.015(2) 0.003(2)
C28 0.039(3) 0.018(3) 0.025(3) 0.001(2) 0.016(2) 0.000(2)
C29 0.031(3) 0.025(3) 0.027(3) 0.001(2) 0.009(2) 0.006(2)
C30 0.060(4) 0.042(4) 0.039(4) 0.009(3) 0.034(3) 0.011(3)
C31 0.077(5) 0.060(5) 0.037(4) -0.006(4) 0.033(4) 0.000(4)
C32 0.066(5) 0.066(5) 0.051(4) -0.001(4) 0.041(4) 0.016(4)
C33 0.087(5) 0.053(6) 0.058(4) 0.014(4) 0.054(4) 0.007(4)
C34 0.039(3) 0.058(4) 0.025(3) 0.008(3) 0.012(3) 0.014(3)
C35 0.043(4) 0.071(6) 0.038(4) -0.003(3) 0.004(3) 0.016(3)
C36 0.056(5) 0.093(7) 0.037(4) 0.013(4) 0.009(4) 0.030(5)
C37 0.053(4) 0.058(5) 0.046(4) 0.012(4) 0.021(3) 0.027(4)
C38 0.027(2) 0.030(3) 0.042(3) -0.002(4) 0.012(2) -0.005(3)
C39 0.037(3) 0.027(3) 0.047(4) -0.004(3) 0.023(3) -0.005(3)
C40 0.058(4) 0.025(3) 0.047(4) 0.004(3) 0.023(3) 0.008(3)
C41 0.030(3) 0.031(3) 0.024(3) 0.002(2) 0.006(2) 0.002(2)
C42 0.038(3) 0.027(3) 0.015(2) 0.004(2) 0.003(2) 0.005(2)
C43 0.039(3) 0.034(3) 0.023(3) 0.003(2) 0.007(2) 0.007(3)
C44 0.059(4) 0.018(3) 0.023(3) 0.002(2) 0.010(3) 0.009(3)
C45 0.054(4) 0.025(3) 0.032(3) 0.005(3) 0.011(3) -0.003(3)
C46 0.047(4) 0.027(3) 0.020(3) 0.003(2) 0.009(3) -0.001(3)
C47 0.037(3) 0.020(3) 0.017(2) 0.001(2) 0.005(2) 0.003(2)
C48 0.051(4) 0.027(3) 0.055(4) 0.013(3) 0.026(3) 0.000(3)
C49 0.077(6) 0.036(4) 0.120(9) 0.019(5) 0.056(6) -0.002(4)
C50 0.039(4) 0.040(4) 0.073(6) 0.000(4) 0.006(4) -0.010(3)
C51 0.068(5) 0.053(5) 0.071(6) 0.007(4) 0.051(5) 0.006(4)
C52 0.067(5) 0.029(4) 0.038(4) 0.006(3) 0.008(3) 0.020(3)
C53 0.088(6) 0.069(6) 0.063(5) 0.004(5) -0.001(5) 0.035(5)
C54 0.094(7) 0.030(4) 0.098(7) 0.020(4) 0.052(6) 0.021(4)
C55 0.069(5) 0.033(4) 0.063(5) 0.003(3) 0.020(4) 0.017(4)
C56 0.041(4) 0.075(6) 0.049(4) -0.011(4) 0.014(3) -0.013(4)
C57 0.076(5) 0.071(6) 0.039(4) 0.009(4) 0.016(4) -0.018(4)
C58 0.087(7) 0.126(11) 0.064(6) -0.033(7) 0.038(6) 0.007(7)
C59 0.082(8) 0.177(16) 0.083(8) -0.075(10) -0.040(7) 0.036(9)
C60 0.090(7) 0.065(6) 0.068(6) 0.005(5) 0.007(5) -0.019(5)
C61 0.053(5) 0.079(7) 0.057(5) -0.004(5) 0.011(4) -0.005(4)
C62 0.064(5) 0.082(7) 0.065(6) 0.006(5) 0.029(5) -0.001(5)
C63 0.070(6) 0.064(6) 0.087(7) 0.013(5) 0.039(5) 0.008(5)
C64 0.093(7) 0.060(6) 0.069(6) -0.005(5) 0.016(6) -0.009(5)
C65 0.090(7) 0.079(7) 0.069(7) 0.022(6) -0.019(6) -0.006(6)
C66 0.176(16) 0.067(9) 0.139(14) -0.002(9) -0.025(12) -0.011(10)

loop_
_atom_type_symbol
_atom_type_description
_atom_type_scat_dispersion_real
_atom_type_scat_dispersion_imag
_atom_type_scat_source
C C 0.0148 0.0070 'International Tables Vol C Tables 4.2.6.8 and 6.1.1.4'
H H 0.0000 0.0000 'International Tables Vol C Tables 4.2.6.8 and 6.1.1.4'
N N 0.0253 0.0136 'International Tables Vol C Tables 4.2.6.8 and 6.1.1.4'
O O 0.0412 0.0250 'International Tables Vol C Tables 4.2.6.8 and 6.1.1.4'
Si Si 0.2148 0.2488 'International Tables Vol C Tables 4.2.6.8 and 6.1.1.4'
Sm Sm -2.2055 10.7073 'International Tables Vol C Tables 4.2.6.8 and 6.1.1.4'
Zn Zn -2.8021 0.5456 'International Tables Vol C Tables 4.2.6.8 and 6.1.1.4'

loop_
_geom_angle_atom_site_label_1
_geom_angle_atom_site_label_2
_geom_angle_atom_site_label_3
_geom_angle
O1 Sm1 Zn1 37.23(9)
O1 Sm1 O2 73.63(13)
O1 Sm1 O5 75.75(15)
O1 Sm1 N3 101.25(14)
O2 Sm1 Zn1 36.57(9)
O2 Sm1 O5 89.87(14)
O2 Sm1 N3 156.93(14)
O3 Sm1 Zn1 127.55(11)
O3 Sm1 O1 153.42(15)
O3 Sm1 O2 96.93(14)
O3 Sm1 O5 79.51(15)
O3 Sm1 N3 77.56(14)
O4 Sm1 Zn1 123.87(11)
O4 Sm1 O1 103.62(15)
O4 Sm1 O2 126.50(14)
O4 Sm1 O3 101.89(15)
O4 Sm1 O5 142.52(14)
O4 Sm1 N3 76.51(15)
O5 Sm1 Zn1 78.51(10)
O5 Sm1 N3 67.16(15)
N3 Sm1 Zn1 132.92(11)
O1 Zn1 Sm1 41.24(10)
O2 Zn1 Sm1 41.66(10)
O2 Zn1 O1 82.71(14)
N1 Zn1 Sm1 106.51(14)
N1 Zn1 O1 84.53(18)
N1 Zn1 O2 126.22(18)
N1 Zn1 N2 77.78(19)
N2 Zn1 Sm1 116.34(14)
N2 Zn1 O1 144.86(18)
N2 Zn1 O2 83.68(17)
N4 Zn1 Sm1 114.24(18)
N4 Zn1 O1 99.7(2)
N4 Zn1 O2 111.9(2)
N4 Zn1 N1 121.7(2)
N4 Zn1 N2 115.4(2)
N4 Si1 H1 107.1
N4 Si1 C56 113.8(4)
N4 Si1 C57 114.4(4)
C56 Si1 H1 107.1
C56 Si1 C57 107.1(4)
C57 Si1 H1 107.1
N4 Si2 H2 107.1
N4 Si2 C58 114.8(5)
N4 Si2 C59 115.0(5)
C58 Si2 H2 107.1
C59 Si2 H2 107.1
C59 Si2 C58 105.2(6)
Zn1 O1 Sm1 101.52(15)
C1 O1 Sm1 140.3(4)
C1 O1 Zn1 117.2(4)
Zn1 O2 Sm1 101.77(15)
C21 O2 Sm1 133.6(3)
C21 O2 Zn1 124.6(3)
C23 O3 Sm1 137.8(4)
C47 O4 Sm1 145.1(4)
C39 O5 Sm1 119.3(3)
C40 O5 Sm1 124.0(4)
C40 O5 C39 111.0(5)
C7 N1 Zn1 125.5(4)
C7 N1 C9 119.3(5)
C9 N1 Zn1 115.1(4)
C14 N2 Zn1 108.4(4)
C15 N2 Zn1 129.7(4)
C15 N2 C14 121.8(5)
C29 N3 Sm1 111.1(3)
C29 N3 C38 113.1(4)
C29 N3 C41 109.1(4)
C38 N3 Sm1 109.4(4)
C38 N3 C41 105.8(4)
C41 N3 Sm1 108.0(3)
Si1 N4 Zn1 113.1(3)
Si1 N4 Si2 127.8(3)
Si2 N4 Zn1 117.7(3)
O1 C1 C2 120.8(6)
O1 C1 C6 121.3(5)
C2 C1 C6 117.8(5)
C1 C2 C8 119.8(5)
C3 C2 C1 119.3(6)
C3 C2 C8 120.8(6)
C2 C3 H3 118.7
C4 C3 C2 122.7(7)
C4 C3 H3 118.7
C3 C4 H4 120.6
C5 C4 C3 118.8(6)
C5 C4 H4 120.6
C4 C5 H5 119.8
C4 C5 C6 120.3(7)
C6 C5 H5 119.8
C1 C6 C7 124.6(5)
C5 C6 C1 120.6(6)
C5 C6 C7 114.6(6)
N1 C7 C6 125.0(6)
N1 C7 H7 117.5
C6 C7 H7 117.5
C2 C8 H8A 109.5
C2 C8 H8B 109.5
C2 C8 H8C 109.5
H8A C8 H8B 109.5
H8A C8 H8C 109.5
H8B C8 H8C 109.5
N1 C9 H9 107.5
N1 C9 C10 116.4(6)
N1 C9 C14 107.2(5)
C10 C9 H9 107.5
C10 C9 C14 110.4(6)
C14 C9 H9 107.5
C9 C10 H10A 109.4
C9 C10 H10B 109.4
C9 C10 C11 111.1(6)
H10A C10 H10B 108.0
C11 C10 H10A 109.4
C11 C10 H10B 109.4
C10 C11 H11A 109.5
C10 C11 H11B 109.5
C10 C11 C12 110.9(7)
H11A C11 H11B 108.0
C12 C11 H11A 109.5
C12 C11 H11B 109.5
C11 C12 H12A 109.5
C11 C12 H12B 109.5
H12A C12 H12B 108.1
C13 C12 C11 110.6(7)
C13 C12 H12A 109.5
C13 C12 H12B 109.5
C12 C13 H13A 109.8
C12 C13 H13B 109.8
H13A C13 H13B 108.2
C14 C13 C12 109.6(6)
C14 C13 H13A 109.8
C14 C13 H13B 109.8
N2 C14 C9 106.2(5)
N2 C14 C13 117.0(5)
N2 C14 H14 106.8
C9 C14 H14 106.8
C13 C14 C9 112.6(6)
C13 C14 H14 106.8
N2 C15 H15 117.4
N2 C15 C16 125.3(6)
C16 C15 H15 117.4
C17 C16 C15 117.1(5)
C17 C16 C21 119.7(5)
C21 C16 C15 123.2(5)
C16 C17 H17 118.9
C18 C17 C16 122.2(6)
C18 C17 H17 118.9
C17 C18 H18 120.8
C17 C18 C19 118.4(6)
C19 C18 H18 120.8
C18 C19 H19 119.0
C20 C19 C18 122.0(6)
C20 C19 H19 119.0
C19 C20 C21 119.8(6)
C19 C20 C22 120.7(6)
C21 C20 C22 119.5(5)
O2 C21 C16 122.9(5)
O2 C21 C20 119.2(5)
C16 C21 C20 117.8(5)
C20 C22 H22A 109.5
C20 C22 H22B 109.5
C20 C22 H22C 109.5
H22A C22 H22B 109.5
H22A C22 H22C 109.5
H22B C22 H22C 109.5
O3 C23 C24 122.5(5)
O3 C23 C28 118.6(5)
C28 C23 C24 118.9(5)
C23 C24 C34 121.9(5)
C25 C24 C23 118.0(5)
C25 C24 C34 120.1(5)
C24 C25 H25 118.0
C24 C25 C26 123.9(5)
C26 C25 H25 118.0
C25 C26 C30 119.9(6)
C27 C26 C25 116.7(5)
C27 C26 C30 123.3(6)
C26 C27 H27 119.1
C26 C27 C28 121.7(5)
C28 C27 H27 119.1
C23 C28 C29 120.1(5)
C27 C28 C23 120.7(5)
C27 C28 C29 119.0(5)
N3 C29 C28 117.1(5)
N3 C29 H29A 108.0
N3 C29 H29B 108.0
C28 C29 H29A 108.0
C28 C29 H29B 108.0
H29A C29 H29B 107.3
C31 C30 C26 109.2(6)
C31 C30 C32 108.9(7)
C31 C30 C33 109.6(6)
C32 C30 C26 112.0(6)
C32 C30 C33 108.1(7)
C33 C30 C26 109.0(6)
C30 C31 H31A 109.5
C30 C31 H31B 109.5
C30 C31 H31C 109.5
H31A C31 H31B 109.5
H31A C31 H31C 109.5
H31B C31 H31C 109.5
C30 C32 H32A 109.5
C30 C32 H32B 109.5
C30 C32 H32C 109.5
H32A C32 H32B 109.5
H32A C32 H32C 109.5
H32B C32 H32C 109.5
C30 C33 H33A 109.5
C30 C33 H33B 109.5
C30 C33 H33C 109.5
H33A C33 H33B 109.5
H33A C33 H33C 109.5
H33B C33 H33C 109.5
C24 C34 C36 112.2(6)
C35 C34 C24 109.6(6)
C35 C34 C36 107.0(6)
C37 C34 C24 110.8(6)
C37 C34 C35 109.8(6)
C37 C34 C36 107.3(7)
C34 C35 H35A 109.5
C34 C35 H35B 109.5
C34 C35 H35C 109.5
H35A C35 H35B 109.5
H35A C35 H35C 109.5
H35B C35 H35C 109.5
C34 C36 H36A 109.5
C34 C36 H36B 109.5
C34 C36 H36C 109.5
H36A C36 H36B 109.5
H36A C36 H36C 109.5
H36B C36 H36C 109.5
C34 C37 H37A 109.5
C34 C37 H37B 109.5
C34 C37 H37C 109.5
H37A C37 H37B 109.5
H37A C37 H37C 109.5
H37B C37 H37C 109.5
N3 C38 H38A 108.4
N3 C38 H38B 108.4
H38A C38 H38B 107.5
C39 C38 N3 115.3(4)
C39 C38 H38A 108.4
C39 C38 H38B 108.4
O5 C39 C38 107.6(5)
O5 C39 H39A 110.2
O5 C39 H39B 110.2
C38 C39 H39A 110.2
C38 C39 H39B 110.2
H39A C39 H39B 108.5
O5 C40 H40A 109.5
O5 C40 H40B 109.5
O5 C40 H40C 109.5
H40A C40 H40B 109.5
H40A C40 H40C 109.5
H40B C40 H40C 109.5
N3 C41 H41A 108.4
N3 C41 H41B 108.4
N3 C41 C42 115.5(5)
H41A C41 H41B 107.5
C42 C41 H41A 108.4
C42 C41 H41B 108.4
C43 C42 C41 117.9(5)
C43 C42 C47 120.0(6)
C47 C42 C41 121.7(5)
C42 C43 H43 119.1
C42 C43 C44 121.8(6)
C44 C43 H43 119.1
C43 C44 C45 116.5(6)
C43 C44 C52 120.5(6)
C45 C44 C52 122.9(6)
C44 C45 H45 118.1
C46 C45 C44 123.8(6)
C46 C45 H45 118.1
C45 C46 C47 118.3(6)
C45 C46 C48 120.9(6)
C47 C46 C48 120.7(5)
O4 C47 C42 117.8(5)
O4 C47 C46 122.8(5)
C46 C47 C42 119.5(5)
C49 C48 C46 112.0(6)
C49 C48 C51 108.1(7)
C50 C48 C46 109.8(6)
C50 C48 C49 107.5(7)
C50 C48 C51 110.2(7)
C51 C48 C46 109.2(6)
C48 C49 H49A 109.5
C48 C49 H49B 109.5
C48 C49 H49C 109.5
H49A C49 H49B 109.5
H49A C49 H49C 109.5
H49B C49 H49C 109.5
C48 C50 H50A 109.5
C48 C50 H50B 109.5
C48 C50 H50C 109.5
H50A C50 H50B 109.5
H50A C50 H50C 109.5
H50B C50 H50C 109.5
C48 C51 H51A 109.5
C48 C51 H51B 109.5
C48 C51 H51C 109.5
H51A C51 H51B 109.5
H51A C51 H51C 109.5
H51B C51 H51C 109.5
C44 C52 C53 108.7(6)
C54 C52 C44 113.0(7)
C54 C52 C53 111.3(8)
C55 C52 C44 109.7(6)
C55 C52 C53 107.2(8)
C55 C52 C54 106.6(7)
C52 C53 H53A 109.5
C52 C53 H53B 109.5
C52 C53 H53C 109.5
H53A C53 H53B 109.5
H53A C53 H53C 109.5
H53B C53 H53C 109.5
C52 C54 H54A 109.5
C52 C54 H54B 109.5
C52 C54 H54C 109.5
H54A C54 H54B 109.5
H54A C54 H54C 109.5
H54B C54 H54C 109.5
C52 C55 H55A 109.5
C52 C55 H55B 109.5
C52 C55 H55C 109.5
H55A C55 H55B 109.5
H55A C55 H55C 109.5
H55B C55 H55C 109.5
Si1 C56 H56A 109.5
Si1 C56 H56B 109.5
Si1 C56 H56C 109.5
H56A C56 H56B 109.5
H56A C56 H56C 109.5
H56B C56 H56C 109.5
Si1 C57 H57A 109.5
Si1 C57 H57B 109.5
Si1 C57 H57C 109.5
H57A C57 H57B 109.5
H57A C57 H57C 109.5
H57B C57 H57C 109.5
Si2 C58 H58A 109.5
Si2 C58 H58B 109.5
Si2 C58 H58C 109.5
H58A C58 H58B 109.5
H58A C58 H58C 109.5
H58B C58 H58C 109.5
Si2 C59 H59A 109.5
Si2 C59 H59B 109.5
Si2 C59 H59C 109.5
H59A C59 H59B 109.5
H59A C59 H59C 109.5
H59B C59 H59C 109.5
C61 C60 C65 120.0
C61 C60 C66 117.8(7)
C65 C60 C66 122.0(7)
C60 C61 H61 120.0
C62 C61 C60 120.0
C62 C61 H61 120.0
C61 C62 H62 120.0
C61 C62 C63 120.0
C63 C62 H62 120.0
C62 C63 H63 120.0
C64 C63 C62 120.0
C64 C63 H63 120.0
C63 C64 H64 120.0
C63 C64 C65 120.0
C65 C64 H64 120.0
C60 C65 H65 120.0
C64 C65 C60 120.0
C64 C65 H65 120.0
C60 C66 H66A 109.5
C60 C66 H66B 109.5
C60 C66 H66C 109.5
H66A C66 H66B 109.5
H66A C66 H66C 109.5
H66B C66 H66C 109.5

loop_
_geom_bond_atom_site_label_1
_geom_bond_atom_site_label_2
_geom_bond_distance
Sm1 Zn1 3.4892(10)
Sm1 O1 2.348(4)
Sm1 O2 2.369(4)
Sm1 O3 2.199(4)
Sm1 O4 2.149(4)
Sm1 O5 2.537(4)
Sm1 N3 2.560(5)
Zn1 O1 2.154(4)
Zn1 O2 2.124(4)
Zn1 N1 2.107(5)
Zn1 N2 2.115(5)
Zn1 N4 1.943(6)
Si1 H1 1.0000
Si1 N4 1.687(6)
Si1 C56 1.860(8)
Si1 C57 1.879(8)
Si2 H2 1.0000
Si2 N4 1.700(6)
Si2 C58 1.873(10)
Si2 C59 1.812(11)
O1 C1 1.329(7)
O2 C21 1.335(7)
O3 C23 1.343(6)
O4 C47 1.346(7)
O5 C39 1.428(7)
O5 C40 1.416(8)
N1 C7 1.274(8)
N1 C9 1.496(8)
N2 C14 1.476(8)
N2 C15 1.251(8)
N3 C29 1.479(7)
N3 C38 1.503(8)
N3 C41 1.512(7)
C1 C2 1.414(8)
C1 C6 1.419(9)
C2 C3 1.392(9)
C2 C8 1.497(9)
C3 H3 0.9500
C3 C4 1.387(12)
C4 H4 0.9500
C4 C5 1.376(11)
C5 H5 0.9500
C5 C6 1.417(9)
C6 C7 1.451(9)
C7 H7 0.9500
C8 H8A 0.9800
C8 H8B 0.9800
C8 H8C 0.9800
C9 H9 1.0000
C9 C10 1.504(9)
C9 C14 1.539(9)
C10 H10A 0.9900
C10 H10B 0.9900
C10 C11 1.511(11)
C11 H11A 0.9900
C11 H11B 0.9900
C11 C12 1.539(13)
C12 H12A 0.9900
C12 H12B 0.9900
C12 C13 1.526(10)
C13 H13A 0.9900
C13 H13B 0.9900
C13 C14 1.515(9)
C14 H14 1.0000
C15 H15 0.9500
C15 C16 1.467(9)
C16 C17 1.396(8)
C16 C21 1.421(8)
C17 H17 0.9500
C17 C18 1.362(10)
C18 H18 0.9500
C18 C19 1.400(10)
C19 H19 0.9500
C19 C20 1.378(9)
C20 C21 1.420(9)
C20 C22 1.500(9)
C22 H22A 0.9800
C22 H22B 0.9800
C22 H22C 0.9800
C23 C24 1.413(8)
C23 C28 1.409(8)
C24 C25 1.393(8)
C24 C34 1.534(9)
C25 H25 0.9500
C25 C26 1.405(9)
C26 C27 1.382(8)
C26 C30 1.531(8)
C27 H27 0.9500
C27 C28 1.394(8)
C28 C29 1.513(8)
C29 H29A 0.9900
C29 H29B 0.9900
C30 C31 1.520(11)
C30 C32 1.520(11)
C30 C33 1.520(11)
C31 H31A 0.9800
C31 H31B 0.9800
C31 H31C 0.9800
C32 H32A 0.9800
C32 H32B 0.9800
C32 H32C 0.9800
C33 H33A 0.9800
C33 H33B 0.9800
C33 H33C 0.9800
C34 C35 1.528(12)
C34 C36 1.544(10)
C34 C37 1.521(11)
C35 H35A 0.9800
C35 H35B 0.9800
C35 H35C 0.9800
C36 H36A 0.9800
C36 H36B 0.9800
C36 H36C 0.9800
C37 H37A 0.9800
C37 H37B 0.9800
C37 H37C 0.9800
C38 H38A 0.9900
C38 H38B 0.9900
C38 C39 1.475(10)
C39 H39A 0.9900
C39 H39B 0.9900
C40 H40A 0.9800
C40 H40B 0.9800
C40 H40C 0.9800
C41 H41A 0.9900
C41 H41B 0.9900
C41 C42 1.513(8)
C42 C43 1.393(9)
C42 C47 1.407(8)
C43 H43 0.9500
C43 C44 1.394(9)
C44 C45 1.399(10)
C44 C52 1.533(9)
C45 H45 0.9500
C45 C46 1.386(9)
C46 C47 1.403(9)
C46 C48 1.550(10)
C48 C49 1.533(10)
C48 C50 1.514(11)
C48 C51 1.544(12)
C49 H49A 0.9800
C49 H49B 0.9800
C49 H49C 0.9800
C50 H50A 0.9800
C50 H50B 0.9800
C50 H50C 0.9800
C51 H51A 0.9800
C51 H51B 0.9800
C51 H51C 0.9800
C52 C53 1.549(12)
C52 C54 1.532(12)
C52 C55 1.531(12)
C53 H53A 0.9800
C53 H53B 0.9800
C53 H53C 0.9800
C54 H54A 0.9800
C54 H54B 0.9800
C54 H54C 0.9800
C55 H55A 0.9800
C55 H55B 0.9800
C55 H55C 0.9800
C56 H56A 0.9800
C56 H56B 0.9800
C56 H56C 0.9800
C57 H57A 0.9800
C57 H57B 0.9800
C57 H57C 0.9800
C58 H58A 0.9800
C58 H58B 0.9800
C58 H58C 0.9800
C59 H59A 0.9800
C59 H59B 0.9800
C59 H59C 0.9800
C60 C61 1.3900
C60 C65 1.3900
C60 C66 1.510(15)
C61 H61 0.9500
C61 C62 1.3900
C62 H62 0.9500
C62 C63 1.3900
C63 H63 0.9500
C63 C64 1.3900
C64 H64 0.9500
C64 C65 1.3900
C65 H65 0.9500
C66 H66A 0.9800
C66 H66B 0.9800
C66 H66C 0.9800

loop_
_smtbx_masks_void_nr
_smtbx_masks_void_average_x
_smtbx_masks_void_average_y
_smtbx_masks_void_average_z
_smtbx_masks_void_volume
_smtbx_masks_void_count_electrons
1 -0.473 0.225 -0.028 476.6 64.0
2 -0.399 0.725 0.028 476.6 64.6

loop_
_twin_individual_id
_twin_individual_mass_fraction_refined
1 0.801(4)
2 0.199(4)
